data_1576386
loop_
_publ_author_name
'Li, Puhui'
'Yu, Yajun'
'Ma, Xingxing'
'Song, Qiuling'

_publ_section_title
;
 Synthesis and Separation of Two Stereoisomers of Deuterated
 Tetrasubstituted Allylic Alcohols via Consecutive Dual 1,2-Metallate
 Shifts
;
_journal_name_full 'Chemical Science'
_journal_paper_doi 10.1039/D5SC06886J
_journal_year 2025
_chemical_formula_moiety 'C20 H23 Br O2'
_chemical_formula_sum 'C20 H23 Br O2'
_chemical_formula_weight 375.29
_space_group_crystal_system monoclinic
_space_group_IT_number 14
_space_group_name_Hall '-P 2ybc'
_space_group_name_H-M_alt 'P 1 21/c 1'
_atom_sites_solution_hydrogens geom
_atom_sites_solution_primary dual
_audit_creation_date 2022-12-13
_audit_creation_method
;
Olex2 1.3
(compiled 2020.11.12 svn.r5f609507 for OlexSys, GUI svn.r6226)
;
_audit_update_record
;
2023-03-12 deposited with the CCDC.	2025-12-02 downloaded from the CCDC.
;
_cell_angle_alpha 90
_cell_angle_beta 95.476(15)
_cell_angle_gamma 90
_cell_formula_units_Z 4
_cell_length_a 21.565(9)
_cell_length_b 5.361(2)
_cell_length_c 15.030(6)
_cell_measurement_reflns_used 8004
_cell_measurement_temperature 100.0
_cell_measurement_theta_max 24.033
_cell_measurement_theta_min 2.799
_cell_volume 1729.7(12)
_computing_cell_refinement 'SAINT V8.38A (Bruker, 2018)'
_computing_data_reduction 'SAINT V8.38A (Bruker, 2018)'
_computing_molecular_graphics 'Olex2 1.3 (Dolomanov et al., 2009)'
_computing_publication_material 'Olex2 1.3 (Dolomanov et al., 2009)'
_computing_structure_refinement 'SHELXL 2018/3 (Sheldrick, 2015)'
_computing_structure_solution 'SHELXT 2014/5 (Sheldrick, 2014)'
_diffrn_ambient_temperature 100.0
_diffrn_measured_fraction_theta_full 0.999
_diffrn_measured_fraction_theta_max 0.987
_diffrn_measurement_device_type 'Bruker APEX-II CCD'
_diffrn_measurement_method '\f and \w scans'
_diffrn_radiation_type MoK\a
_diffrn_radiation_wavelength 0.71073
_diffrn_reflns_av_R_equivalents 0.0843
_diffrn_reflns_av_unetI/netI 0.0598
_diffrn_reflns_Laue_measured_fraction_full 0.999
_diffrn_reflns_Laue_measured_fraction_max 0.987
_diffrn_reflns_limit_h_max 27
_diffrn_reflns_limit_h_min -27
_diffrn_reflns_limit_k_max 6
_diffrn_reflns_limit_k_min -6
_diffrn_reflns_limit_l_max 19
_diffrn_reflns_limit_l_min -19
_diffrn_reflns_number 33705
_diffrn_reflns_point_group_measured_fraction_full 0.999
_diffrn_reflns_point_group_measured_fraction_max 0.987
_diffrn_reflns_theta_full 25.242
_diffrn_reflns_theta_max 27.303
_diffrn_reflns_theta_min 2.723
_diffrn_source_current 1.4
_diffrn_source_power 0.07
_diffrn_source_voltage 50.0
_exptl_absorpt_coefficient_mu 2.384
_exptl_absorpt_correction_T_max 0.7455
_exptl_absorpt_correction_T_min 0.5516
_exptl_absorpt_correction_type multi-scan
_exptl_absorpt_process_details
;
SADABS-2016/2 (Bruker,2016/2) was used for absorption correction.
wR2(int) was 0.1066 before and 0.0692 after correction.
The Ratio of minimum to maximum transmission is 0.7399.
The \l/2 correction factor is Not present.
;
_exptl_crystal_colour colourless
_exptl_crystal_colour_primary colourless
_exptl_crystal_density_diffrn 1.441
_exptl_crystal_description block
_exptl_crystal_F_000 776
_exptl_crystal_size_max 0.15
_exptl_crystal_size_mid 0.13
_exptl_crystal_size_min 0.12
_refine_diff_density_max 0.324
_refine_diff_density_min -0.533
_refine_diff_density_rms 0.070
_refine_ls_extinction_method none
_refine_ls_goodness_of_fit_ref 1.022
_refine_ls_hydrogen_treatment constr
_refine_ls_matrix_type full
_refine_ls_number_parameters 211
_refine_ls_number_reflns 3835
_refine_ls_number_restraints 0
_refine_ls_restrained_S_all 1.022
_refine_ls_R_factor_all 0.0789
_refine_ls_R_factor_gt 0.0399
_refine_ls_shift/su_max 0.001
_refine_ls_shift/su_mean 0.000
_refine_ls_structure_factor_coef Fsqd
_refine_ls_weighting_details 'w=1/[\s^2^(Fo^2^)+(0.0254P)^2^+1.5005P] where P=(Fo^2^+2Fc^2^)/3'
_refine_ls_weighting_scheme calc
_refine_ls_wR_factor_gt 0.0781
_refine_ls_wR_factor_ref 0.0893
_reflns_Friedel_coverage 0.000
_reflns_number_gt 2625
_reflns_number_total 3835
_reflns_threshold_expression 'I > 2\s(I)'
_cod_data_source_file d5sc06886j2.cif
_cod_data_source_block lph1823d_0m
_cod_database_code 1576386
_shelx_shelxl_version_number 2018/3
_shelx_space_group_comment
;
The symmetry employed for this shelxl refinement is uniquely defined
by the following loop, which should always be used as a source of
symmetry information in preference to the above space-group names.
They are only intended as comments.
;
_shelx_estimated_absorpt_t_max 0.763
_shelx_estimated_absorpt_t_min 0.716
_olex2_refinement_description
;
1. Fixed Uiso
 At 1.2 times of:
  All C(H) groups, All C(H,H) groups
 At 1.5 times of:
  All C(H,H,H) groups, All O(H) groups
2.a Secondary CH2 refined with riding coordinates:
 C006(H00A,H00B), C009(H00C,H00D), C00A(H00E,H00F), C00E(H00I,H00J)
2.b Aromatic/amide H refined with riding coordinates:
 C004(H004), C00B(H00G), C00C(H00H), C00F(H00K), C00G(H00L), C00J(H00M),
 C00K(H00N), C00L(H00O)
2.c Idealised Me refined as rotating group:
 C00M(H00P,H00Q,H00R), C00N(H00S,H00T,H00U)
2.d Idealised tetrahedral OH refined as rotating group:
 O003(H003)
;
_olex2_submission_special_instructions 'No special instructions were received'

loop_
_space_group_symop_operation_xyz
'x, y, z'
'-x, y+1/2, -z+1/2'
'-x, -y, -z'
'x, -y-1/2, z-1/2'

loop_
_atom_site_label
_atom_site_type_symbol
_atom_site_fract_x
_atom_site_fract_y
_atom_site_fract_z
_atom_site_U_iso_or_equiv
_atom_site_adp_type
_atom_site_occupancy
_atom_site_site_symmetry_order
_atom_site_calc_flag
_atom_site_refinement_flags_posn
_atom_site_refinement_flags_adp
_atom_site_refinement_flags_occupancy
_atom_site_disorder_assembly
_atom_site_disorder_group
Br01 Br 0.04259(2) 0.18052(6) 0.92532(2) 0.05032(13) Uani 1 1 d . . . . .
O002 O 0.22305(8) 0.7100(3) 0.70797(12) 0.0304(4) Uani 1 1 d . . . . .
O003 O 0.48675(9) 1.0326(3) 0.72472(12) 0.0300(4) Uani 1 1 d . . . . .
H003 H 0.500471 1.164354 0.749654 0.045 Uiso 1 1 calc R U . . .
C004 C 0.41331(12) 0.7668(4) 0.53873(16) 0.0239(6) Uani 1 1 d . . . . .
H004 H 0.446041 0.833964 0.508061 0.029 Uiso 1 1 calc R U . . .
C005 C 0.37914(12) 0.5603(5) 0.49149(16) 0.0247(6) Uani 1 1 d . . . . .
C006 C 0.35980(12) 0.8093(4) 0.68174(17) 0.0238(6) Uani 1 1 d . . . . .
H00A H 0.380893 0.810278 0.743199 0.029 Uiso 1 1 calc R U . . .
H00B H 0.344447 0.637937 0.668664 0.029 Uiso 1 1 calc R U . . .
C007 C 0.40638(12) 0.8765(4) 0.61715(17) 0.0224(6) Uani 1 1 d . . . . .
C008 C 0.18112(12) 0.6079(5) 0.76075(18) 0.0259(6) Uani 1 1 d . . . . .
C009 C 0.44812(13) 1.0937(5) 0.64492(17) 0.0260(6) Uani 1 1 d . . . . .
H00C H 0.474501 1.134465 0.596507 0.031 Uiso 1 1 calc R U . . .
H00D H 0.422456 1.241888 0.655645 0.031 Uiso 1 1 calc R U . . .
C00A C 0.25822(13) 0.9210(5) 0.74327(18) 0.0270(6) Uani 1 1 d . . . . .
H00E H 0.280522 0.879102 0.802006 0.032 Uiso 1 1 calc R U . . .
H00F H 0.230109 1.063570 0.751329 0.032 Uiso 1 1 calc R U . . .
C00B C 0.14172(12) 0.4281(5) 0.71949(18) 0.0275(6) Uani 1 1 d . . . . .
H00G H 0.143670 0.392490 0.657902 0.033 Uiso 1 1 calc R U . . .
C00C C 0.17720(12) 0.6683(5) 0.84943(17) 0.0276(6) Uani 1 1 d . . . . .
H00H H 0.203009 0.796393 0.876406 0.033 Uiso 1 1 calc R U . . .
C00D C 0.13576(13) 0.5434(5) 0.89987(18) 0.0308(6) Uani 1 1 d . . . . .
C00E C 0.30413(12) 0.9876(5) 0.67741(17) 0.0261(6) Uani 1 1 d . . . . .
H00I H 0.319459 1.159469 0.689676 0.031 Uiso 1 1 calc R U . . .
H00J H 0.282582 0.984802 0.616239 0.031 Uiso 1 1 calc R U . . .
C00F C 0.41044(13) 0.4257(5) 0.42942(17) 0.0283(6) Uani 1 1 d . . . . .
H00K H 0.451802 0.471469 0.419627 0.034 Uiso 1 1 calc R U . . .
C00G C 0.31775(13) 0.4944(5) 0.50185(17) 0.0281(6) Uani 1 1 d . . . . .
H00L H 0.295006 0.585979 0.542018 0.034 Uiso 1 1 calc R U . . .
C00H C 0.09960(13) 0.3000(5) 0.76679(19) 0.0311(6) Uani 1 1 d . . . . .
C00I C 0.09838(13) 0.3589(5) 0.8572(2) 0.0323(7) Uani 1 1 d . . . . .
C00J C 0.38247(14) 0.2280(5) 0.38220(18) 0.0314(7) Uani 1 1 d . . . . .
H00M H 0.404775 0.137216 0.341304 0.038 Uiso 1 1 calc R U . . .
C00K C 0.28940(13) 0.2965(5) 0.45417(18) 0.0307(6) Uani 1 1 d . . . . .
H00N H 0.247639 0.252632 0.462304 0.037 Uiso 1 1 calc R U . . .
C00L C 0.32191(14) 0.1629(5) 0.39471(19) 0.0339(7) Uani 1 1 d . . . . .
H00O H 0.302558 0.026664 0.362585 0.041 Uiso 1 1 calc R U . . .
C00M C 0.13457(15) 0.6067(6) 0.99722(19) 0.0423(8) Uani 1 1 d . . . . .
H00P H 0.161936 0.749645 1.012150 0.064 Uiso 1 1 calc R U . . .
H00Q H 0.149065 0.463008 1.033769 0.064 Uiso 1 1 calc R U . . .
H00R H 0.091919 0.648835 1.009151 0.064 Uiso 1 1 calc R U . . .
C00N C 0.05837(14) 0.1047(5) 0.7202(2) 0.0437(8) Uani 1 1 d . . . . .
H00S H 0.062928 0.108598 0.655995 0.066 Uiso 1 1 calc R U . . .
H00T H 0.014892 0.138246 0.730150 0.066 Uiso 1 1 calc R U . . .
H00U H 0.070395 -0.060229 0.744177 0.066 Uiso 1 1 calc R U . . .

loop_
_atom_site_aniso_label
_atom_site_aniso_U_11
_atom_site_aniso_U_22
_atom_site_aniso_U_33
_atom_site_aniso_U_23
_atom_site_aniso_U_13
_atom_site_aniso_U_12
Br01 0.0466(2) 0.04423(19) 0.0638(2) 0.02312(17) 0.02445(16) 0.00213(16)
O002 0.0328(11) 0.0346(10) 0.0251(10) -0.0036(8) 0.0099(8) -0.0100(9)
O003 0.0351(11) 0.0230(9) 0.0297(11) -0.0021(8) -0.0083(8) -0.0016(8)
C004 0.0264(15) 0.0256(13) 0.0199(14) 0.0038(10) 0.0038(11) -0.0027(11)
C005 0.0325(16) 0.0238(13) 0.0175(14) 0.0056(11) 0.0004(11) 0.0001(11)
C006 0.0295(15) 0.0223(12) 0.0194(13) 0.0007(11) 0.0008(11) -0.0027(12)
C007 0.0241(15) 0.0199(12) 0.0231(14) 0.0040(10) 0.0015(11) -0.0012(10)
C008 0.0257(15) 0.0246(13) 0.0281(15) 0.0021(11) 0.0066(12) 0.0015(11)
C009 0.0324(16) 0.0231(13) 0.0221(14) 0.0017(11) 0.0000(11) -0.0031(11)
C00A 0.0313(16) 0.0224(12) 0.0279(15) -0.0012(11) 0.0061(12) -0.0016(11)
C00B 0.0287(16) 0.0283(13) 0.0258(15) -0.0021(11) 0.0034(12) 0.0009(12)
C00C 0.0283(15) 0.0281(13) 0.0268(15) 0.0022(12) 0.0042(11) 0.0014(12)
C00D 0.0295(16) 0.0356(15) 0.0284(16) 0.0100(12) 0.0085(12) 0.0104(13)
C00E 0.0329(16) 0.0220(12) 0.0237(15) 0.0027(11) 0.0042(12) -0.0006(11)
C00F 0.0323(16) 0.0293(14) 0.0230(15) 0.0035(12) 0.0020(12) -0.0013(12)
C00G 0.0312(16) 0.0299(14) 0.0231(15) 0.0013(11) 0.0022(12) -0.0012(12)
C00H 0.0264(16) 0.0236(13) 0.0432(18) 0.0019(13) 0.0029(13) 0.0031(12)
C00I 0.0272(16) 0.0284(14) 0.0426(18) 0.0128(13) 0.0100(13) 0.0063(12)
C00J 0.0450(19) 0.0249(13) 0.0244(15) 0.0025(11) 0.0031(13) 0.0048(13)
C00K 0.0311(16) 0.0313(14) 0.0289(15) 0.0052(12) -0.0013(12) -0.0071(13)
C00L 0.0464(19) 0.0230(13) 0.0303(16) -0.0006(12) -0.0063(13) -0.0011(13)
C00M 0.0425(19) 0.058(2) 0.0279(17) 0.0073(14) 0.0116(14) 0.0074(15)
C00N 0.0373(19) 0.0325(16) 0.063(2) -0.0047(15) 0.0116(16) -0.0057(13)

loop_
_atom_type_symbol
_atom_type_description
_atom_type_scat_dispersion_real
_atom_type_scat_dispersion_imag
_atom_type_scat_source
C C 0.0033 0.0016 'International Tables Vol C Tables 4.2.6.8 and 6.1.1.4'
H H 0.0000 0.0000 'International Tables Vol C Tables 4.2.6.8 and 6.1.1.4'
Br Br -0.2901 2.4595 'International Tables Vol C Tables 4.2.6.8 and 6.1.1.4'
O O 0.0106 0.0060 'International Tables Vol C Tables 4.2.6.8 and 6.1.1.4'

loop_
_geom_angle_atom_site_label_1
_geom_angle_atom_site_label_2
_geom_angle_atom_site_label_3
_geom_angle
_geom_angle_site_symmetry_1
_geom_angle_site_symmetry_3
_geom_angle_publ_flag
C008 O002 C00A 117.05(19) . . ?
C009 O003 H003 109.5 . . ?
C005 C004 H004 114.3 . . ?
C007 C004 H004 114.3 . . ?
C007 C004 C005 131.4(2) . . ?
C00F C005 C004 117.2(2) . . ?
C00G C005 C004 125.0(2) . . ?
C00G C005 C00F 117.8(2) . . ?
H00A C006 H00B 107.8 . . ?
C007 C006 H00A 109.0 . . ?
C007 C006 H00B 109.0 . . ?
C007 C006 C00E 113.1(2) . . ?
C00E C006 H00A 109.0 . . ?
C00E C006 H00B 109.0 . . ?
C004 C007 C006 126.9(2) . . ?
C004 C007 C009 118.0(2) . . ?
C006 C007 C009 115.1(2) . . ?
O002 C008 C00B 115.3(2) . . ?
O002 C008 C00C 124.6(2) . . ?
C00C C008 C00B 120.1(2) . . ?
O003 C009 C007 109.9(2) . . ?
O003 C009 H00C 109.7 . . ?
O003 C009 H00D 109.7 . . ?
C007 C009 H00C 109.7 . . ?
C007 C009 H00D 109.7 . . ?
H00C C009 H00D 108.2 . . ?
O002 C00A H00E 110.2 . . ?
O002 C00A H00F 110.2 . . ?
O002 C00A C00E 107.5(2) . . ?
H00E C00A H00F 108.5 . . ?
C00E C00A H00E 110.2 . . ?
C00E C00A H00F 110.2 . . ?
C008 C00B H00G 119.5 . . ?
C00H C00B C008 121.1(3) . . ?
C00H C00B H00G 119.5 . . ?
C008 C00C H00H 119.6 . . ?
C008 C00C C00D 120.8(3) . . ?
C00D C00C H00H 119.6 . . ?
C00C C00D C00M 119.4(3) . . ?
C00I C00D C00C 117.6(3) . . ?
C00I C00D C00M 123.0(3) . . ?
C006 C00E H00I 109.1 . . ?
C006 C00E H00J 109.1 . . ?
C00A C00E C006 112.7(2) . . ?
C00A C00E H00I 109.1 . . ?
C00A C00E H00J 109.1 . . ?
H00I C00E H00J 107.8 . . ?
C005 C00F H00K 119.3 . . ?
C00J C00F C005 121.5(3) . . ?
C00J C00F H00K 119.3 . . ?
C005 C00G H00L 119.6 . . ?
C00K C00G C005 120.8(3) . . ?
C00K C00G H00L 119.6 . . ?
C00B C00H C00I 117.4(3) . . ?
C00B C00H C00N 119.6(3) . . ?
C00I C00H C00N 123.0(3) . . ?
C00D C00I Br01 118.4(2) . . ?
C00D C00I C00H 123.0(3) . . ?
C00H C00I Br01 118.6(2) . . ?
C00F C00J H00M 120.1 . . ?
C00F C00J C00L 119.7(3) . . ?
C00L C00J H00M 120.1 . . ?
C00G C00K H00N 119.9 . . ?
C00L C00K C00G 120.2(3) . . ?
C00L C00K H00N 119.9 . . ?
C00J C00L C00K 120.0(3) . . ?
C00J C00L H00O 120.0 . . ?
C00K C00L H00O 120.0 . . ?
C00D C00M H00P 109.5 . . ?
C00D C00M H00Q 109.5 . . ?
C00D C00M H00R 109.5 . . ?
H00P C00M H00Q 109.5 . . ?
H00P C00M H00R 109.5 . . ?
H00Q C00M H00R 109.5 . . ?
C00H C00N H00S 109.5 . . ?
C00H C00N H00T 109.5 . . ?
C00H C00N H00U 109.5 . . ?
H00S C00N H00T 109.5 . . ?
H00S C00N H00U 109.5 . . ?
H00T C00N H00U 109.5 . . ?

loop_
_geom_bond_atom_site_label_1
_geom_bond_atom_site_label_2
_geom_bond_distance
_geom_bond_site_symmetry_2
_geom_bond_publ_flag
Br01 C00I 1.909(3) . ?
O002 C008 1.373(3) . ?
O002 C00A 1.435(3) . ?
O003 H003 0.8400 . ?
O003 C009 1.432(3) . ?
C004 H004 0.9500 . ?
C004 C005 1.474(4) . ?
C004 C007 1.338(3) . ?
C005 C00F 1.402(4) . ?
C005 C00G 1.393(4) . ?
C006 H00A 0.9900 . ?
C006 H00B 0.9900 . ?
C006 C007 1.506(3) . ?
C006 C00E 1.531(3) . ?
C007 C009 1.506(3) . ?
C008 C00B 1.391(4) . ?
C008 C00C 1.382(4) . ?
C009 H00C 0.9900 . ?
C009 H00D 0.9900 . ?
C00A H00E 0.9900 . ?
C00A H00F 0.9900 . ?
C00A C00E 1.508(3) . ?
C00B H00G 0.9500 . ?
C00B C00H 1.388(4) . ?
C00C H00H 0.9500 . ?
C00C C00D 1.397(4) . ?
C00D C00I 1.393(4) . ?
C00D C00M 1.505(4) . ?
C00E H00I 0.9900 . ?
C00E H00J 0.9900 . ?
C00F H00K 0.9500 . ?
C00F C00J 1.382(4) . ?
C00G H00L 0.9500 . ?
C00G C00K 1.389(4) . ?
C00H C00I 1.398(4) . ?
C00H C00N 1.503(4) . ?
C00J H00M 0.9500 . ?
C00J C00L 1.382(4) . ?
C00K H00N 0.9500 . ?
C00K C00L 1.387(4) . ?
C00L H00O 0.9500 . ?
C00M H00P 0.9800 . ?
C00M H00Q 0.9800 . ?
C00M H00R 0.9800 . ?
C00N H00S 0.9800 . ?
C00N H00T 0.9800 . ?
C00N H00U 0.9800 . ?

loop_
_geom_torsion_atom_site_label_1
_geom_torsion_atom_site_label_2
_geom_torsion_atom_site_label_3
_geom_torsion_atom_site_label_4
_geom_torsion
_geom_torsion_site_symmetry_1
_geom_torsion_site_symmetry_2
_geom_torsion_site_symmetry_3
_geom_torsion_site_symmetry_4
_geom_torsion_publ_flag
O002 C008 C00B C00H 176.3(2) . . . . ?
O002 C008 C00C C00D -175.8(2) . . . . ?
O002 C00A C00E C006 -76.3(3) . . . . ?
C004 C005 C00F C00J 179.6(2) . . . . ?
C004 C005 C00G C00K 179.9(2) . . . . ?
C004 C007 C009 O003 -116.7(3) . . . . ?
C005 C004 C007 C006 1.3(4) . . . . ?
C005 C004 C007 C009 -177.5(2) . . . . ?
C005 C00F C00J C00L 1.2(4) . . . . ?
C005 C00G C00K C00L -0.6(4) . . . . ?
C006 C007 C009 O003 64.4(3) . . . . ?
C007 C004 C005 C00F -156.3(3) . . . . ?
C007 C004 C005 C00G 25.8(4) . . . . ?
C007 C006 C00E C00A -179.2(2) . . . . ?
C008 O002 C00A C00E 175.7(2) . . . . ?
C008 C00B C00H C00I 0.1(4) . . . . ?
C008 C00B C00H C00N -179.2(2) . . . . ?
C008 C00C C00D C00I -0.7(4) . . . . ?
C008 C00C C00D C00M 177.5(2) . . . . ?
C00A O002 C008 C00B 171.1(2) . . . . ?
C00A O002 C008 C00C -10.3(4) . . . . ?
C00B C008 C00C C00D 2.7(4) . . . . ?
C00B C00H C00I Br01 -178.40(19) . . . . ?
C00B C00H C00I C00D 2.1(4) . . . . ?
C00C C008 C00B C00H -2.4(4) . . . . ?
C00C C00D C00I Br01 178.71(19) . . . . ?
C00C C00D C00I C00H -1.7(4) . . . . ?
C00E C006 C007 C004 -102.1(3) . . . . ?
C00E C006 C007 C009 76.7(3) . . . . ?
C00F C005 C00G C00K 2.0(4) . . . . ?
C00F C00J C00L C00K 0.3(4) . . . . ?
C00G C005 C00F C00J -2.4(4) . . . . ?
C00G C00K C00L C00J -0.6(4) . . . . ?
C00M C00D C00I Br01 0.5(4) . . . . ?
C00M C00D C00I C00H -179.9(3) . . . . ?
C00N C00H C00I Br01 0.8(4) . . . . ?
C00N C00H C00I C00D -178.7(3) . . . . ?
